data_2222809
loop_
_publ_author_name
'Khan, Islam Ullah'
'Ashfaq, Muhammad'
'Arshad, Muhammad Nadeem'
'Ahmad, Hamad'
'Mustafa, Ghulam'

_publ_section_title
;
 <i>N</i>'-(4-Bromophenylsulfonyl)isonicotinohydrazide
;
_journal_coeditor_code NC2151
_journal_issue 8
_journal_name_full 'Acta Crystallographica Section E'
_journal_page_first o1991
_journal_paper_doi 10.1107/S1600536809028475
_journal_volume 65
_journal_year 2009
_chemical_formula_iupac 'C12 H10 Br N3 O3 S'
_chemical_formula_moiety 'C12 H10 Br N3 O3 S'
_chemical_formula_sum 'C12 H10 Br N3 O3 S'
_chemical_formula_weight 356.20
_chemical_name_systematic
;
<i>N</i>'-(4-Bromophenylsulfonyl)isonicotinohydrazide
;
_space_group_IT_number 14
_symmetry_cell_setting monoclinic
_symmetry_space_group_name_Hall '-P 2ybc'
_symmetry_space_group_name_H-M 'P 1 21/c 1'
_atom_sites_solution_hydrogens geom
_atom_sites_solution_primary direct
_atom_sites_solution_secondary difmap
_audit_creation_method SHELXL-97
_cell_angle_alpha 90.00
_cell_angle_beta 96.862(2)
_cell_angle_gamma 90.00
_cell_formula_units_Z 8
_cell_length_a 10.1229(6)
_cell_length_b 19.0440(12)
_cell_length_c 15.0640(7)
_cell_measurement_reflns_used 5184
_cell_measurement_temperature 296(2)
_cell_measurement_theta_max 22.88
_cell_measurement_theta_min 2.14
_cell_volume 2883.2(3)
_computing_cell_refinement 'SAINT (Bruker, 2007)'
_computing_data_collection 'APEX2 (Bruker, 2007)'
_computing_data_reduction 'SAINT (Bruker, 2007)'
_computing_molecular_graphics 'ORTEP-3 for Windows (Farrugia, 1997) and PLATON (Spek, 2009)'
_computing_publication_material
;
WinGX (Farrugia, 1999) and PLATON (Spek, 2009)
;
_computing_structure_refinement 'SHELXL97 (Sheldrick, 2008)'
_computing_structure_solution 'SHELXS97 (Sheldrick, 2008)'
_diffrn_ambient_temperature 296(2)
_diffrn_measured_fraction_theta_full 0.998
_diffrn_measured_fraction_theta_max 0.998
_diffrn_measurement_device_type 'Bruker Kappa APEXII CCD'
_diffrn_measurement_method '\f and \w'
_diffrn_radiation_monochromator graphite
_diffrn_radiation_source 'fine-focus sealed tube'
_diffrn_radiation_type MoK\a
_diffrn_radiation_wavelength 0.71073
_diffrn_reflns_av_R_equivalents 0.0532
_diffrn_reflns_av_sigmaI/netI 0.0669
_diffrn_reflns_limit_h_max 11
_diffrn_reflns_limit_h_min -13
_diffrn_reflns_limit_k_max 23
_diffrn_reflns_limit_k_min -24
_diffrn_reflns_limit_l_max 19
_diffrn_reflns_limit_l_min -17
_diffrn_reflns_number 29398
_diffrn_reflns_theta_full 27.48
_diffrn_reflns_theta_max 27.48
_diffrn_reflns_theta_min 2.14
_diffrn_standards_decay_% 0
_diffrn_standards_number 0
_exptl_absorpt_coefficient_mu 3.006
_exptl_absorpt_correction_T_max 0.641
_exptl_absorpt_correction_T_min 0.349
_exptl_absorpt_correction_type multi-scan
_exptl_absorpt_process_details '(SADABS; Bruker, 2007)'
_exptl_crystal_colour 'white yellow'
_exptl_crystal_density_diffrn 1.641
_exptl_crystal_density_method 'not measured'
_exptl_crystal_description needle
_exptl_crystal_F_000 1424
_exptl_crystal_size_max 0.36
_exptl_crystal_size_mid 0.30
_exptl_crystal_size_min 0.15
_refine_diff_density_max 1.060
_refine_diff_density_min -0.881
_refine_ls_extinction_method none
_refine_ls_goodness_of_fit_ref 1.011
_refine_ls_hydrogen_treatment mixed
_refine_ls_matrix_type full
_refine_ls_number_parameters 373
_refine_ls_number_reflns 6601
_refine_ls_number_restraints 0
_refine_ls_restrained_S_all 1.011
_refine_ls_R_factor_all 0.1260
_refine_ls_R_factor_gt 0.0529
_refine_ls_shift/su_max 0.001
_refine_ls_shift/su_mean 0.000
_refine_ls_structure_factor_coef Fsqd
_refine_ls_weighting_details 'calc w=1/[\s^2^(Fo^2^)+(0.0597P)^2^+2.5287P] where P=(Fo^2^+2Fc^2^)/3'
_refine_ls_weighting_scheme calc
_refine_ls_wR_factor_gt 0.1197
_refine_ls_wR_factor_ref 0.1462
_reflns_number_gt 3473
_reflns_number_total 6601
_reflns_threshold_expression I>2\s(I)
_cod_data_source_file nc2151.cif
_cod_data_source_block I
_cod_depositor_comments
;
The following automatic conversions were performed:
'_symmetry_cell_setting' value 'Monoclinic' changed to 'monoclinic'
according to '/home/saulius/struct/CIF-dictionaries/cif_core.dic'
dictionary named 'cif_core.dic' version 2.4.1 from 2010-06-29.

Automatic conversion script
Id: cif_fix_enum 1527 2010-12-29 10:47:43Z saulius 

The following automatic conversions were performed:

'_symmetry_cell_setting' value 'Monoclinic' changed to 'monoclinic'
according to /home/saulius/struct/CIF-dictionaries/cif_core.dic
dictionary named 'cif_core.dic' version 2.4.1 from 2010-06-29.

Automatic conversion script
Id: cif_fix_values 1715 2011-07-08 13:25:40Z adriana 
;
_cod_original_sg_symbol_H-M 'P 21/c'
_cod_database_code 2222809
_cod_database_fobs_code 2222809

loop_
_symmetry_equiv_pos_as_xyz
'x, y, z'
'-x, y+1/2, -z+1/2'
'-x, -y, -z'
'x, -y-1/2, z-1/2'

loop_
_atom_site_type_symbol
_atom_site_label
_atom_site_fract_x
_atom_site_fract_y
_atom_site_fract_z
_atom_site_U_iso_or_equiv
_atom_site_adp_type
_atom_site_calc_flag
_atom_site_refinement_flags
_atom_site_occupancy
_atom_site_disorder_assembly
_atom_site_disorder_group
Br Br1 0.01531(7) 0.40221(5) 0.59324(5) 0.1083(3) Uani d . 1 . .
Br Br2 1.07622(6) 0.14607(4) 0.37352(6) 0.1046(3) Uani d . 1 . .
S S1 0.46424(10) 0.38694(6) 0.33172(7) 0.0392(3) Uani d . 1 . .
S S2 0.46755(9) 0.10499(5) 0.43498(6) 0.0328(2) Uani d . 1 . .
O O1 0.1616(3) 0.49151(15) 0.28196(19) 0.0467(7) Uani d . 1 . .
O O2 0.4756(3) 0.31692(15) 0.2999(2) 0.0510(8) Uani d . 1 . .
O O3 0.5802(3) 0.42527(17) 0.3664(2) 0.0566(9) Uani d . 1 . .
O O4 0.2996(2) 0.20910(13) 0.59686(17) 0.0376(7) Uani d . 1 . .
O O5 0.3909(3) 0.16199(14) 0.39574(18) 0.0420(7) Uani d . 1 . .
O O6 0.4282(3) 0.03415(14) 0.41370(17) 0.0413(7) Uani d . 1 . .
N N1 -0.2166(3) 0.3447(2) 0.1433(3) 0.0533(10) Uani d . 1 . .
N N2 0.2699(3) 0.41007(18) 0.2107(2) 0.0340(8) Uani d . 1 . .
H H2 0.270(4) 0.383(2) 0.174(3) 0.041 Uiso d . 1 . .
N N3 0.3969(3) 0.43457(18) 0.2456(2) 0.0353(8) Uani d . 1 . .
H H3 0.398(4) 0.474(2) 0.259(3) 0.042 Uiso d . 1 . .
N N4 0.5582(4) 0.42464(18) 0.6902(2) 0.0474(9) Uani d . 1 . .
N N5 0.5095(3) 0.17527(17) 0.5802(2) 0.0327(8) Uani d . 1 . .
H H5 0.590(4) 0.176(2) 0.600(3) 0.039 Uiso d . 1 . .
N N6 0.4645(3) 0.11035(17) 0.5443(2) 0.0336(8) Uani d . 1 . .
H H6 0.493(4) 0.077(2) 0.577(3) 0.040 Uiso d . 1 . .
C C1 0.0288(4) 0.4054(2) 0.1991(3) 0.0352(9) Uani d . 1 . .
C C2 0.0182(4) 0.3454(3) 0.1500(4) 0.0685(16) Uani d . 1 . .
H H2A 0.0942 0.3235 0.1342 0.082 Uiso calc R 1 . .
C C3 -0.1055(5) 0.3172(3) 0.1236(4) 0.0732(17) Uani d . 1 . .
H H3A -0.1102 0.2761 0.0900 0.088 Uiso calc R 1 . .
C C4 -0.2061(5) 0.4033(3) 0.1895(4) 0.0774(18) Uani d . 1 . .
H H4 -0.2837 0.4244 0.2038 0.093 Uiso calc R 1 . .
C C5 -0.0851(4) 0.4357(3) 0.2184(4) 0.0668(15) Uani d . 1 . .
H H5A -0.0828 0.4775 0.2505 0.080 Uiso calc R 1 . .
C C6 0.1592(4) 0.4400(2) 0.2344(3) 0.0351(9) Uani d . 1 . .
C C7 0.3474(4) 0.3869(2) 0.4092(2) 0.0368(9) Uani d . 1 . .
C C8 0.2620(4) 0.3310(2) 0.4126(3) 0.0453(11) Uani d . 1 . .
H H8 0.2713 0.2909 0.3786 0.054 Uiso calc R 1 . .
C C9 0.1620(5) 0.3355(3) 0.4677(3) 0.0574(13) Uani d . 1 . .
H H9 0.1031 0.2984 0.4711 0.069 Uiso calc R 1 . .
C C10 0.1508(5) 0.3954(3) 0.5172(3) 0.0559(13) Uani d . 1 . .
C C11 0.2374(5) 0.4504(3) 0.5151(3) 0.0557(13) Uani d . 1 . .
H H11 0.2291 0.4899 0.5504 0.067 Uiso calc R 1 . .
C C12 0.3362(4) 0.4468(2) 0.4607(3) 0.0460(11) Uani d . 1 . .
H H12 0.3953 0.4840 0.4581 0.055 Uiso calc R 1 . .
C C13 0.4719(4) 0.29175(19) 0.6327(2) 0.0301(8) Uani d . 1 . .
C C14 0.5961(4) 0.3167(2) 0.6178(3) 0.0482(11) Uani d . 1 . .
H H14 0.6526 0.2894 0.5877 0.058 Uiso calc R 1 . .
C C15 0.6342(5) 0.3825(2) 0.6483(3) 0.0556(12) Uani d . 1 . .
H H15 0.7183 0.3984 0.6390 0.067 Uiso calc R 1 . .
C C16 0.4389(4) 0.4011(2) 0.7026(3) 0.0424(10) Uani d . 1 . .
H H16 0.3832 0.4305 0.7306 0.051 Uiso calc R 1 . .
C C17 0.3926(4) 0.3353(2) 0.6764(2) 0.0363(9) Uani d . 1 . .
H H17 0.3089 0.3205 0.6881 0.044 Uiso calc R 1 . .
C C18 0.4181(4) 0.22155(19) 0.6023(2) 0.0288(8) Uani d . 1 . .
C C19 0.6340(4) 0.1167(2) 0.4150(2) 0.0346(9) Uani d . 1 . .
C C20 0.6736(4) 0.1792(3) 0.3808(3) 0.0514(11) Uani d . 1 . .
H H20 0.6125 0.2151 0.3669 0.062 Uiso calc R 1 . .
C C21 0.8050(5) 0.1878(3) 0.3674(3) 0.0654(14) Uani d . 1 . .
H H21 0.8330 0.2298 0.3443 0.078 Uiso calc R 1 . .
C C22 0.8945(5) 0.1344(3) 0.3881(3) 0.0606(14) Uani d . 1 . .
C C23 0.8545(5) 0.0717(3) 0.4216(3) 0.0581(13) Uani d . 1 . .
H H23 0.9158 0.0357 0.4350 0.070 Uiso calc R 1 . .
C C24 0.7237(4) 0.0623(2) 0.4352(3) 0.0477(11) Uani d . 1 . .
H H24 0.6957 0.0201 0.4576 0.057 Uiso calc R 1 . .

loop_
_atom_site_aniso_label
_atom_site_aniso_U_11
_atom_site_aniso_U_22
_atom_site_aniso_U_33
_atom_site_aniso_U_12
_atom_site_aniso_U_13
_atom_site_aniso_U_23
Br1 0.0866(5) 0.1511(8) 0.0966(5) 0.0053(5) 0.0490(4) -0.0107(5)
Br2 0.0489(3) 0.1069(6) 0.1655(7) -0.0228(3) 0.0441(4) -0.0377(5)
S1 0.0289(5) 0.0374(6) 0.0504(6) 0.0021(4) 0.0004(4) -0.0027(5)
S2 0.0309(5) 0.0262(5) 0.0410(5) 0.0004(4) 0.0034(4) -0.0016(4)
O1 0.0373(16) 0.0419(19) 0.0602(18) 0.0023(13) 0.0028(14) -0.0199(15)
O2 0.0537(18) 0.0331(17) 0.0663(19) 0.0106(14) 0.0074(15) -0.0016(15)
O3 0.0308(16) 0.064(2) 0.072(2) -0.0041(15) -0.0075(14) -0.0053(17)
O4 0.0277(14) 0.0306(16) 0.0552(17) -0.0032(12) 0.0079(12) 0.0012(13)
O5 0.0397(16) 0.0371(17) 0.0483(16) 0.0046(13) 0.0015(13) 0.0059(13)
O6 0.0444(16) 0.0295(17) 0.0488(16) -0.0045(13) 0.0005(13) -0.0060(13)
N1 0.0282(19) 0.061(3) 0.070(3) -0.0053(18) 0.0023(17) -0.004(2)
N2 0.0266(17) 0.030(2) 0.045(2) -0.0025(14) 0.0027(15) -0.0088(15)
N3 0.0266(17) 0.0263(19) 0.052(2) -0.0036(15) 0.0010(14) -0.0082(17)
N4 0.047(2) 0.030(2) 0.062(2) -0.0042(17) -0.0051(18) -0.0024(18)
N5 0.0257(16) 0.0244(19) 0.047(2) -0.0017(14) 0.0003(14) -0.0068(15)
N6 0.0396(19) 0.0233(19) 0.0373(18) -0.0021(15) 0.0028(14) 0.0028(15)
C1 0.029(2) 0.038(2) 0.038(2) -0.0023(17) 0.0013(16) -0.0056(18)
C2 0.019(2) 0.076(4) 0.110(4) 0.002(2) 0.005(2) -0.043(3)
C3 0.039(3) 0.070(4) 0.109(4) -0.003(3) 0.000(3) -0.045(3)
C4 0.030(3) 0.089(5) 0.115(5) 0.005(3) 0.016(3) -0.032(4)
C5 0.034(3) 0.067(4) 0.101(4) -0.001(2) 0.013(3) -0.039(3)
C6 0.033(2) 0.029(2) 0.042(2) 0.0000(18) 0.0043(18) 0.0011(19)
C7 0.036(2) 0.032(2) 0.040(2) 0.0027(18) -0.0041(17) 0.0008(19)
C8 0.050(3) 0.035(3) 0.050(3) -0.001(2) 0.004(2) -0.003(2)
C9 0.054(3) 0.054(3) 0.064(3) -0.014(2) 0.007(2) 0.007(3)
C10 0.053(3) 0.068(4) 0.047(3) 0.010(3) 0.009(2) 0.002(3)
C11 0.064(3) 0.056(3) 0.046(3) 0.010(3) 0.002(2) -0.009(2)
C12 0.050(3) 0.042(3) 0.044(2) 0.001(2) -0.006(2) -0.004(2)
C13 0.0307(19) 0.025(2) 0.034(2) -0.0031(16) 0.0013(16) 0.0014(17)
C14 0.036(2) 0.031(2) 0.080(3) 0.0004(19) 0.017(2) -0.007(2)
C15 0.039(2) 0.036(3) 0.091(4) -0.010(2) 0.009(2) -0.004(3)
C16 0.055(3) 0.032(3) 0.041(2) 0.007(2) 0.005(2) -0.0044(19)
C17 0.038(2) 0.031(2) 0.040(2) -0.0023(18) 0.0058(18) -0.0013(18)
C18 0.029(2) 0.025(2) 0.031(2) -0.0024(16) 0.0007(16) 0.0026(16)
C19 0.034(2) 0.031(2) 0.040(2) -0.0039(18) 0.0096(17) -0.0066(18)
C20 0.044(3) 0.048(3) 0.063(3) -0.003(2) 0.008(2) 0.004(2)
C21 0.059(3) 0.059(4) 0.081(4) -0.021(3) 0.019(3) -0.004(3)
C22 0.037(3) 0.068(4) 0.079(3) -0.008(3) 0.018(2) -0.023(3)
C23 0.043(3) 0.052(3) 0.081(3) 0.005(2) 0.011(2) -0.017(3)
C24 0.044(3) 0.033(3) 0.068(3) -0.001(2) 0.015(2) -0.001(2)

loop_
_atom_type_symbol
_atom_type_description
_atom_type_scat_dispersion_real
_atom_type_scat_dispersion_imag
_atom_type_scat_source
C C 0.0033 0.0016 'International Tables Vol C Tables 4.2.6.8 and 6.1.1.4'
H H 0.0000 0.0000 'International Tables Vol C Tables 4.2.6.8 and 6.1.1.4'
N N 0.0061 0.0033 'International Tables Vol C Tables 4.2.6.8 and 6.1.1.4'
O O 0.0106 0.0060 'International Tables Vol C Tables 4.2.6.8 and 6.1.1.4'
S S 0.1246 0.1234 'International Tables Vol C Tables 4.2.6.8 and 6.1.1.4'
Br Br -0.2901 2.4595 'International Tables Vol C Tables 4.2.6.8 and 6.1.1.4'

loop_
_geom_angle_atom_site_label_1
_geom_angle_atom_site_label_2
_geom_angle_atom_site_label_3
_geom_angle_site_symmetry_1
_geom_angle_site_symmetry_3
_geom_angle
_geom_angle_publ_flag
O2 S1 O3 . . 120.34(19) ?
O2 S1 N3 . . 106.87(17) ?
O3 S1 N3 . . 104.46(18) ?
O2 S1 C7 . . 108.10(19) ?
O3 S1 C7 . . 110.28(19) ?
N3 S1 C7 . . 105.78(17) ?
O5 S2 O6 . . 120.20(17) ?
O5 S2 N6 . . 107.03(17) ?
O6 S2 N6 . . 104.08(17) ?
O5 S2 C19 . . 108.57(18) ?
O6 S2 C19 . . 109.09(18) ?
N6 S2 C19 . . 107.09(17) ?
C3 N1 C4 . . 116.3(4) ?
C6 N2 N3 . . 120.9(3) ?
C6 N2 H2 . . 124(3) ?
N3 N2 H2 . . 115(3) ?
N2 N3 S1 . . 112.5(3) ?
N2 N3 H3 . . 114(3) ?
S1 N3 H3 . . 109(3) ?
C15 N4 C16 . . 117.0(4) ?
C18 N5 N6 . . 118.1(3) ?
C18 N5 H5 . . 125(3) ?
N6 N5 H5 . . 114(3) ?
N5 N6 S2 . . 113.2(2) ?
N5 N6 H6 . . 111(3) ?
S2 N6 H6 . . 120(3) ?
C5 C1 C2 . . 117.5(4) ?
C5 C1 C6 . . 118.0(4) ?
C2 C1 C6 . . 124.5(4) ?
C1 C2 C3 . . 119.7(4) ?
C1 C2 H2A . . 120.2 ?
C3 C2 H2A . . 120.2 ?
N1 C3 C2 . . 123.8(5) ?
N1 C3 H3A . . 118.1 ?
C2 C3 H3A . . 118.1 ?
N1 C4 C5 . . 123.6(4) ?
N1 C4 H4 . . 118.2 ?
C5 C4 H4 . . 118.2 ?
C1 C5 C4 . . 119.0(5) ?
C1 C5 H5A . . 120.5 ?
C4 C5 H5A . . 120.5 ?
O1 C6 N2 . . 122.8(4) ?
O1 C6 C1 . . 121.0(3) ?
N2 C6 C1 . . 116.2(3) ?
C8 C7 C12 . . 121.3(4) ?
C8 C7 S1 . . 120.1(3) ?
C12 C7 S1 . . 118.4(3) ?
C7 C8 C9 . . 118.8(4) ?
C7 C8 H8 . . 120.6 ?
C9 C8 H8 . . 120.6 ?
C10 C9 C8 . . 119.3(4) ?
C10 C9 H9 . . 120.3 ?
C8 C9 H9 . . 120.3 ?
C11 C10 C9 . . 121.9(4) ?
C11 C10 Br1 . . 118.2(4) ?
C9 C10 Br1 . . 119.9(4) ?
C12 C11 C10 . . 119.4(4) ?
C12 C11 H11 . . 120.3 ?
C10 C11 H11 . . 120.3 ?
C11 C12 C7 . . 119.3(4) ?
C11 C12 H12 . . 120.4 ?
C7 C12 H12 . . 120.4 ?
C17 C13 C14 . . 117.6(4) ?
C17 C13 C18 . . 118.3(3) ?
C14 C13 C18 . . 124.1(3) ?
C15 C14 C13 . . 118.7(4) ?
C15 C14 H14 . . 120.6 ?
C13 C14 H14 . . 120.6 ?
N4 C15 C14 . . 123.9(4) ?
N4 C15 H15 . . 118.1 ?
C14 C15 H15 . . 118.1 ?
N4 C16 C17 . . 123.5(4) ?
N4 C16 H16 . . 118.2 ?
C17 C16 H16 . . 118.2 ?
C13 C17 C16 . . 119.2(4) ?
C13 C17 H17 . . 120.4 ?
C16 C17 H17 . . 120.4 ?
O4 C18 N5 . . 123.8(3) ?
O4 C18 C13 . . 121.0(3) ?
N5 C18 C13 . . 115.2(3) ?
C20 C19 C24 . . 121.0(4) ?
C20 C19 S2 . . 120.1(3) ?
C24 C19 S2 . . 118.9(3) ?
C19 C20 C21 . . 119.2(5) ?
C19 C20 H20 . . 120.4 ?
C21 C20 H20 . . 120.4 ?
C22 C21 C20 . . 120.1(5) ?
C22 C21 H21 . . 120.0 ?
C20 C21 H21 . . 120.0 ?
C21 C22 C23 . . 120.7(4) ?
C21 C22 Br2 . . 120.8(4) ?
C23 C22 Br2 . . 118.5(4) ?
C24 C23 C22 . . 119.8(5) ?
C24 C23 H23 . . 120.1 ?
C22 C23 H23 . . 120.1 ?
C23 C24 C19 . . 119.2(4) ?
C23 C24 H24 . . 120.4 ?
C19 C24 H24 . . 120.4 ?

loop_
_geom_bond_atom_site_label_1
_geom_bond_atom_site_label_2
_geom_bond_site_symmetry_2
_geom_bond_distance
_geom_bond_publ_flag
Br1 C10 . 1.893(5) ?
Br2 C22 . 1.891(4) ?
S1 O2 . 1.426(3) ?
S1 O3 . 1.427(3) ?
S1 N3 . 1.661(4) ?
S1 C7 . 1.758(4) ?
S2 O5 . 1.421(3) ?
S2 O6 . 1.432(3) ?
S2 N6 . 1.654(3) ?
S2 C19 . 1.760(4) ?
O1 C6 . 1.213(5) ?
O4 C18 . 1.216(4) ?
N1 C3 . 1.306(6) ?
N1 C4 . 1.313(6) ?
N2 C6 . 1.343(5) ?
N2 N3 . 1.409(4) ?
N2 H2 . 0.75(4) ?
N3 H3 . 0.77(4) ?
N4 C15 . 1.322(6) ?
N4 C16 . 1.323(5) ?
N5 C18 . 1.348(5) ?
N5 N6 . 1.403(4) ?
N5 H5 . 0.83(4) ?
N6 H6 . 0.83(4) ?
C1 C5 . 1.351(6) ?
C1 C2 . 1.359(6) ?
C1 C6 . 1.513(5) ?
C2 C3 . 1.377(6) ?
C2 H2A . 0.9300 ?
C3 H3A . 0.9300 ?
C4 C5 . 1.393(7) ?
C4 H4 . 0.9300 ?
C5 H5A . 0.9300 ?
C7 C8 . 1.376(6) ?
C7 C12 . 1.392(6) ?
C8 C9 . 1.386(6) ?
C8 H8 . 0.9300 ?
C9 C10 . 1.375(7) ?
C9 H9 . 0.9300 ?
C10 C11 . 1.370(7) ?
C11 C12 . 1.369(6) ?
C11 H11 . 0.9300 ?
C12 H12 . 0.9300 ?
C13 C17 . 1.375(5) ?
C13 C14 . 1.387(5) ?
C13 C18 . 1.495(5) ?
C14 C15 . 1.375(6) ?
C14 H14 . 0.9300 ?
C15 H15 . 0.9300 ?
C16 C17 . 1.379(5) ?
C16 H16 . 0.9300 ?
C17 H17 . 0.9300 ?
C19 C20 . 1.375(6) ?
C19 C24 . 1.386(6) ?
C20 C21 . 1.379(6) ?
C20 H20 . 0.9300 ?
C21 C22 . 1.372(7) ?
C21 H21 . 0.9300 ?
C22 C23 . 1.376(7) ?
C23 C24 . 1.376(6) ?
C23 H23 . 0.9300 ?
C24 H24 . 0.9300 ?

loop_
_geom_hbond_atom_site_label_D
_geom_hbond_atom_site_label_H
_geom_hbond_atom_site_label_A
_geom_hbond_site_symmetry_A
_geom_hbond_distance_DH
_geom_hbond_distance_HA
_geom_hbond_distance_DA
_geom_hbond_angle_DHA
_geom_hbond_publ_flag
N2 H2 O4 4_565 0.76(4) 2.15(4) 2.882(4) 165.09 yes
N3 H3 N4 3_666 0.78(4) 2.10(4) 2.868(5) 168.21 yes
N6 H6 O6 3_656 0.83(4) 2.26(4) 2.998(4) 147.35 yes
N5 H5 N1 4_666 0.83(4) 2.03(4) 2.847(4) 168.32 yes
N3 H3 O1 . 0.78(4) 2.49(4) 2.732(4) 100(3) yes

loop_
_geom_torsion_atom_site_label_1
_geom_torsion_atom_site_label_2
_geom_torsion_atom_site_label_3
_geom_torsion_atom_site_label_4
_geom_torsion_site_symmetry_1
_geom_torsion_site_symmetry_2
_geom_torsion_site_symmetry_3
_geom_torsion_site_symmetry_4
_geom_torsion
_geom_torsion_publ_flag
C6 N2 N3 S1 . . . . 97.7(4) ?
O2 S1 N3 N2 . . . . 60.2(3) ?
O3 S1 N3 N2 . . . . -171.2(3) ?
C7 S1 N3 N2 . . . . -54.8(3) ?
C18 N5 N6 S2 . . . . 103.9(3) ?
O5 S2 N6 N5 . . . . -55.9(3) ?
O6 S2 N6 N5 . . . . 175.8(2) ?
C19 S2 N6 N5 . . . . 60.3(3) ?
C5 C1 C2 C3 . . . . -1.4(8) ?
C6 C1 C2 C3 . . . . 177.8(5) ?
C4 N1 C3 C2 . . . . 1.2(9) ?
C1 C2 C3 N1 . . . . -0.1(10) ?
C3 N1 C4 C5 . . . . -0.8(9) ?
C2 C1 C5 C4 . . . . 1.7(8) ?
C6 C1 C5 C4 . . . . -177.5(5) ?
N1 C4 C5 C1 . . . . -0.7(9) ?
N3 N2 C6 O1 . . . . 4.6(6) ?
N3 N2 C6 C1 . . . . -174.9(3) ?
C5 C1 C6 O1 . . . . 3.2(6) ?
C2 C1 C6 O1 . . . . -176.0(5) ?
C5 C1 C6 N2 . . . . -177.3(4) ?
C2 C1 C6 N2 . . . . 3.5(6) ?
O2 S1 C7 C8 . . . . -16.3(4) ?
O3 S1 C7 C8 . . . . -149.7(3) ?
N3 S1 C7 C8 . . . . 97.9(3) ?
O2 S1 C7 C12 . . . . 169.1(3) ?
O3 S1 C7 C12 . . . . 35.7(4) ?
N3 S1 C7 C12 . . . . -76.7(3) ?
C12 C7 C8 C9 . . . . 1.1(6) ?
S1 C7 C8 C9 . . . . -173.4(3) ?
C7 C8 C9 C10 . . . . -0.1(7) ?
C8 C9 C10 C11 . . . . -1.2(7) ?
C8 C9 C10 Br1 . . . . -179.7(3) ?
C9 C10 C11 C12 . . . . 1.6(7) ?
Br1 C10 C11 C12 . . . . -180.0(3) ?
C10 C11 C12 C7 . . . . -0.6(6) ?
C8 C7 C12 C11 . . . . -0.7(6) ?
S1 C7 C12 C11 . . . . 173.8(3) ?
C17 C13 C14 C15 . . . . 1.0(6) ?
C18 C13 C14 C15 . . . . 179.4(4) ?
C16 N4 C15 C14 . . . . -0.1(7) ?
C13 C14 C15 N4 . . . . -1.2(7) ?
C15 N4 C16 C17 . . . . 1.7(6) ?
C14 C13 C17 C16 . . . . 0.4(6) ?
C18 C13 C17 C16 . . . . -178.1(3) ?
N4 C16 C17 C13 . . . . -1.8(6) ?
N6 N5 C18 O4 . . . . 3.7(5) ?
N6 N5 C18 C13 . . . . -175.0(3) ?
C17 C13 C18 O4 . . . . 16.8(5) ?
C14 C13 C18 O4 . . . . -161.5(4) ?
C17 C13 C18 N5 . . . . -164.5(3) ?
C14 C13 C18 N5 . . . . 17.2(5) ?
O5 S2 C19 C20 . . . . 10.3(4) ?
O6 S2 C19 C20 . . . . 143.0(3) ?
N6 S2 C19 C20 . . . . -105.0(4) ?
O5 S2 C19 C24 . . . . -170.3(3) ?
O6 S2 C19 C24 . . . . -37.6(4) ?
N6 S2 C19 C24 . . . . 74.4(4) ?
C24 C19 C20 C21 . . . . -0.7(7) ?
S2 C19 C20 C21 . . . . 178.7(4) ?
C19 C20 C21 C22 . . . . 0.0(7) ?
C20 C21 C22 C23 . . . . 0.6(8) ?
C20 C21 C22 Br2 . . . . -178.2(4) ?
C21 C22 C23 C24 . . . . -0.5(8) ?
Br2 C22 C23 C24 . . . . 178.3(4) ?
C22 C23 C24 C19 . . . . -0.2(7) ?
C20 C19 C24 C23 . . . . 0.8(6) ?
S2 C19 C24 C23 . . . . -178.6(3) ?
